data_7158291
loop_
_publ_author_name
'Honnanayakanavar, Jyoti M.'
'Nanubolu, Jagadeesh Babu'
'Suresh, Surisetti'

_publ_section_title
;
 Tandem copper catalyzed regioselective <i>N</i>-arylation-amidation:
 synthesis of angularly fused dihydroimidazoquinazolinones and the
 anticancer agent TIC10/ONC201.
;
_journal_issue 39
_journal_name_full 'Organic &amp; biomolecular chemistry'
_journal_page_first 8497
_journal_page_last 8501
_journal_paper_doi 10.1039/d1ob01561c
_journal_volume 19
_journal_year 2021
_chemical_formula_moiety 'C17 H15 N3 O'
_chemical_formula_sum 'C17 H15 N3 O'
_chemical_formula_weight 277.32
_space_group_crystal_system triclinic
_space_group_IT_number 2
_space_group_name_Hall '-P 1'
_space_group_name_H-M_alt 'P -1'
_atom_sites_solution_hydrogens geom
_audit_creation_method SHELXL-2018/3
_audit_update_record
;
2020-12-03 deposited with the CCDC.	2021-09-09 downloaded from the CCDC.
;
_cell_angle_alpha 65.759(10)
_cell_angle_beta 87.399(11)
_cell_angle_gamma 80.205(10)
_cell_formula_units_Z 6
_cell_length_a 7.061(3)
_cell_length_b 16.611(8)
_cell_length_c 19.595(9)
_cell_measurement_reflns_used 9231
_cell_measurement_temperature 293(2)
_cell_measurement_theta_max 28.8455
_cell_measurement_theta_min 2.284
_cell_volume 2064.3(16)
_computing_cell_refinement '<i>SAINT</i> (Bruker, 2016)'
_computing_data_collection '<i>APEX3</i> (Bruker, 2016)'
_computing_data_reduction 'Bruker SAINT'
_computing_structure_refinement 'SHELXL-2018/3 (Sheldrick, 2018)'
_computing_structure_solution '<i>SHELXT</i> (Sheldrick, 2015)'
_diffrn_ambient_temperature 293(2)
_diffrn_measured_fraction_theta_full 0.998
_diffrn_measured_fraction_theta_max 0.998
_diffrn_measurement_device_type 'Bruker D8 QUEST PHOTON-100'
_diffrn_measurement_method '\w and \f'
_diffrn_radiation_type MoK\a
_diffrn_radiation_wavelength 0.71073
_diffrn_reflns_av_R_equivalents 0.0646
_diffrn_reflns_av_unetI/netI 0.0495
_diffrn_reflns_Laue_measured_fraction_full 0.998
_diffrn_reflns_Laue_measured_fraction_max 0.998
_diffrn_reflns_limit_h_max 9
_diffrn_reflns_limit_h_min -9
_diffrn_reflns_limit_k_max 21
_diffrn_reflns_limit_k_min -21
_diffrn_reflns_limit_l_max 25
_diffrn_reflns_limit_l_min -25
_diffrn_reflns_number 49775
_diffrn_reflns_point_group_measured_fraction_full 0.998
_diffrn_reflns_point_group_measured_fraction_max 0.998
_diffrn_reflns_theta_full 25.242
_diffrn_reflns_theta_max 27.499
_diffrn_reflns_theta_min 2.105
_diffrn_source microfocus
_exptl_absorpt_coefficient_mu 0.086
_exptl_absorpt_correction_T_max 0.7461
_exptl_absorpt_correction_T_min 0.5855
_exptl_absorpt_correction_type multi-scan
_exptl_absorpt_process_details 'SADABS 2014/5'
_exptl_crystal_density_diffrn 1.338
_exptl_crystal_description BLOCK
_exptl_crystal_F_000 876
_exptl_crystal_recrystallization_method 'Re-crystallisation from solvent: Chloroform'
_exptl_crystal_size_max 0.380
_exptl_crystal_size_mid 0.290
_exptl_crystal_size_min 0.270
_refine_diff_density_max 0.246
_refine_diff_density_min -0.206
_refine_diff_density_rms 0.048
_refine_ls_extinction_coef 0.032(2)
_refine_ls_extinction_expression Fc^*^=kFc[1+0.001xFc^2^\l^3^/sin(2\q)]^-1/4^
_refine_ls_extinction_method 'SHELXL-2018/3 (Sheldrick 2018)'
_refine_ls_goodness_of_fit_ref 1.037
_refine_ls_hydrogen_treatment constr
_refine_ls_matrix_type full
_refine_ls_number_parameters 569
_refine_ls_number_reflns 9470
_refine_ls_number_restraints 0
_refine_ls_restrained_S_all 1.037
_refine_ls_R_factor_all 0.0865
_refine_ls_R_factor_gt 0.0510
_refine_ls_shift/su_max 0.000
_refine_ls_shift/su_mean 0.000
_refine_ls_structure_factor_coef Fsqd
_refine_ls_weighting_details 'w=1/[\s^2^(Fo^2^)+(0.0544P)^2^+0.4923P] where P=(Fo^2^+2Fc^2^)/3'
_refine_ls_weighting_scheme calc
_refine_ls_wR_factor_gt 0.1176
_refine_ls_wR_factor_ref 0.1402
_reflns_Friedel_coverage 0.000
_reflns_number_gt 6216
_reflns_number_total 9470
_reflns_threshold_expression 'I > 2\s(I)'
_cod_data_source_file d1ob01561c2.cif
_cod_data_source_block KA833_0m
_cod_depositor_comments 'Adding full bibliography for 7158288--7158291.cif.'
_cod_original_cell_volume 2064.5(16)
_cod_database_code 7158291
_shelx_shelxl_version_number 2018/3
_shelx_space_group_comment
;
The symmetry employed for this shelxl refinement is uniquely defined
by the following loop, which should always be used as a source of
symmetry information in preference to the above space-group names.
They are only intended as comments.
;
_shelx_estimated_absorpt_t_min 0.968
_shelx_estimated_absorpt_t_max 0.977

loop_
_space_group_symop_operation_xyz
'x, y, z'
'-x, -y, -z'

loop_
_atom_site_label
_atom_site_type_symbol
_atom_site_fract_x
_atom_site_fract_y
_atom_site_fract_z
_atom_site_U_iso_or_equiv
_atom_site_adp_type
_atom_site_occupancy
_atom_site_site_symmetry_order
_atom_site_calc_flag
_atom_site_refinement_flags_posn
_atom_site_refinement_flags_adp
_atom_site_refinement_flags_occupancy
_atom_site_disorder_assembly
_atom_site_disorder_group
O1A O 0.1089(2) 0.57927(10) 0.53034(7) 0.0798(4) Uani 1 1 d . . . . .
N1A N 0.1179(2) 0.38358(10) 0.77949(8) 0.0561(4) Uani 1 1 d . . . . .
N2A N 0.1257(2) 0.53006(9) 0.74825(8) 0.0490(3) Uani 1 1 d . . . . .
N3A N 0.1175(2) 0.48017(9) 0.65168(7) 0.0475(3) Uani 1 1 d . . . . .
C1A C 0.1214(3) 0.39481(13) 0.85020(10) 0.0646(5) Uani 1 1 d . . . . .
H1AA H 0.235171 0.358482 0.880122 0.078 Uiso 1 1 calc R U . . .
H1AB H 0.008803 0.376505 0.878835 0.078 Uiso 1 1 calc R U . . .
C2A C 0.1230(3) 0.49487(12) 0.82959(9) 0.0549(4) Uani 1 1 d . . . . .
H2AA H 0.008946 0.522146 0.846603 0.066 Uiso 1 1 calc R U . . .
H2AB H 0.236477 0.503531 0.850168 0.066 Uiso 1 1 calc R U . . .
C3A C 0.1207(2) 0.46081(11) 0.72764(9) 0.0439(4) Uani 1 1 d . . . . .
C4A C 0.1266(2) 0.61739(11) 0.69834(9) 0.0444(4) Uani 1 1 d . . . . .
C5A C 0.1286(2) 0.68553(12) 0.72235(11) 0.0551(4) Uani 1 1 d . . . . .
H5A H 0.128500 0.673133 0.773149 0.066 Uiso 1 1 calc R U . . .
C6A C 0.1307(3) 0.77138(13) 0.66978(13) 0.0626(5) Uani 1 1 d . . . . .
H6A H 0.130984 0.817129 0.685488 0.075 Uiso 1 1 calc R U . . .
C7A C 0.1325(3) 0.79083(13) 0.59421(13) 0.0657(5) Uani 1 1 d . . . . .
H7A H 0.135951 0.849051 0.559504 0.079 Uiso 1 1 calc R U . . .
C8A C 0.1290(3) 0.72400(13) 0.57036(11) 0.0589(5) Uani 1 1 d . . . . .
H8A H 0.129302 0.737293 0.519396 0.071 Uiso 1 1 calc R U . . .
C9A C 0.1251(2) 0.63623(11) 0.62210(10) 0.0475(4) Uani 1 1 d . . . . .
C10A C 0.1170(2) 0.56574(12) 0.59644(10) 0.0521(4) Uani 1 1 d . . . . .
C11A C 0.1007(3) 0.40598(12) 0.63121(10) 0.0553(4) Uani 1 1 d . . . . .
H11A H 0.055044 0.430376 0.579562 0.066 Uiso 1 1 calc R U . . .
H11B H 0.005472 0.372714 0.662273 0.066 Uiso 1 1 calc R U . . .
C12A C 0.2870(3) 0.34262(12) 0.63997(9) 0.0510(4) Uani 1 1 d . . . . .
C13A C 0.2928(3) 0.25117(13) 0.67804(10) 0.0630(5) Uani 1 1 d . . . . .
H13A H 0.181177 0.229552 0.698995 0.076 Uiso 1 1 calc R U . . .
C14A C 0.4604(4) 0.19138(16) 0.68560(12) 0.0760(6) Uani 1 1 d . . . . .
H14A H 0.461052 0.130148 0.710955 0.091 Uiso 1 1 calc R U . . .
C15A C 0.6249(4) 0.22272(19) 0.65561(13) 0.0823(7) Uani 1 1 d . . . . .
H15A H 0.738314 0.182585 0.661122 0.099 Uiso 1 1 calc R U . . .
C16A C 0.6248(3) 0.31321(19) 0.61725(13) 0.0786(7) Uani 1 1 d . . . . .
H16A H 0.737561 0.334049 0.596908 0.094 Uiso 1 1 calc R U . . .
C17A C 0.4546(3) 0.37351(15) 0.60904(11) 0.0642(5) Uani 1 1 d . . . . .
H17A H 0.453853 0.434615 0.582718 0.077 Uiso 1 1 calc R U . . .
O1B O 0.4037(2) 0.24326(10) 0.21439(8) 0.0732(4) Uani 1 1 d . . . . .
N1B N 0.3945(2) 0.12507(10) 0.47271(9) 0.0621(4) Uani 1 1 d . . . . .
N2B N 0.36789(19) 0.27464(9) 0.40641(7) 0.0443(3) Uani 1 1 d . . . . .
N3B N 0.40365(18) 0.18109(9) 0.34116(8) 0.0462(3) Uani 1 1 d . . . . .
C1B C 0.3822(4) 0.16548(14) 0.52690(11) 0.0720(6) Uani 1 1 d . . . . .
H1BA H 0.495920 0.142099 0.559507 0.086 Uiso 1 1 calc R U . . .
H1BB H 0.270423 0.151594 0.557511 0.086 Uiso 1 1 calc R U . . .
C2B C 0.3662(3) 0.26655(12) 0.48336(9) 0.0524(4) Uani 1 1 d . . . . .
H2BA H 0.247552 0.298237 0.493651 0.063 Uiso 1 1 calc R U . . .
H2BB H 0.474434 0.288509 0.494514 0.063 Uiso 1 1 calc R U . . .
C3B C 0.3889(2) 0.18976(11) 0.40859(9) 0.0439(4) Uani 1 1 d . . . . .
C4B C 0.3707(2) 0.35066(10) 0.34253(9) 0.0403(4) Uani 1 1 d . . . . .
C5B C 0.3644(2) 0.43445(11) 0.34412(10) 0.0507(4) Uani 1 1 d . . . . .
H5B H 0.357281 0.439992 0.389537 0.061 Uiso 1 1 calc R U . . .
C6B C 0.3689(3) 0.50861(12) 0.27817(12) 0.0599(5) Uani 1 1 d . . . . .
H6B H 0.365267 0.564232 0.279394 0.072 Uiso 1 1 calc R U . . .
C7B C 0.3786(3) 0.50177(14) 0.21004(12) 0.0649(5) Uani 1 1 d . . . . .
H7B H 0.380898 0.552458 0.165794 0.078 Uiso 1 1 calc R U . . .
C8B C 0.3848(3) 0.41905(14) 0.20819(10) 0.0580(5) Uani 1 1 d . . . . .
H8B H 0.392449 0.414285 0.162448 0.070 Uiso 1 1 calc R U . . .
C9B C 0.3798(2) 0.34265(11) 0.27412(9) 0.0442(4) Uani 1 1 d . . . . .
C10B C 0.3948(2) 0.25413(13) 0.27259(10) 0.0499(4) Uani 1 1 d . . . . .
C11B C 0.4496(2) 0.08942(12) 0.34358(12) 0.0587(5) Uani 1 1 d . . . . .
H11C H 0.517580 0.050043 0.390410 0.070 Uiso 1 1 calc R U . . .
H11D H 0.535218 0.090389 0.303222 0.070 Uiso 1 1 calc R U . . .
C12B C 0.2758(2) 0.05135(11) 0.33674(10) 0.0458(4) Uani 1 1 d . . . . .
C13B C 0.1637(3) 0.01497(12) 0.39806(10) 0.0534(4) Uani 1 1 d . . . . .
H13B H 0.196402 0.013718 0.443974 0.064 Uiso 1 1 calc R U . . .
C14B C 0.0044(3) -0.01938(13) 0.39182(11) 0.0598(5) Uani 1 1 d . . . . .
H14B H -0.070494 -0.042990 0.433347 0.072 Uiso 1 1 calc R U . . .
C15B C -0.0448(3) -0.01900(12) 0.32465(11) 0.0557(5) Uani 1 1 d . . . . .
H15B H -0.152934 -0.041926 0.320526 0.067 Uiso 1 1 calc R U . . .
C16B C 0.0664(3) 0.01532(13) 0.26389(11) 0.0635(5) Uani 1 1 d . . . . .
H16B H 0.034324 0.015266 0.218401 0.076 Uiso 1 1 calc R U . . .
C17B C 0.2267(3) 0.05015(13) 0.26978(11) 0.0606(5) Uani 1 1 d . . . . .
H17B H 0.301958 0.072955 0.228227 0.073 Uiso 1 1 calc R U . . .
O1C O 0.6331(2) 0.04764(10) 0.15796(7) 0.0695(4) Uani 1 1 d . . . . .
N1C N 0.5921(2) 0.25131(10) -0.08971(8) 0.0565(4) Uani 1 1 d . . . . .
N2C N 0.6892(2) 0.10374(9) -0.06085(7) 0.0465(3) Uani 1 1 d . . . . .
N3C N 0.60883(19) 0.15043(9) 0.03741(7) 0.0443(3) Uani 1 1 d . . . . .
C1C C 0.6288(3) 0.24216(14) -0.16112(10) 0.0656(5) Uani 1 1 d . . . . .
H1CA H 0.728830 0.275621 -0.187651 0.079 Uiso 1 1 calc R U . . .
H1CB H 0.513039 0.265143 -0.192601 0.079 Uiso 1 1 calc R U . . .
C2C C 0.6924(3) 0.14204(13) -0.14240(9) 0.0542(4) Uani 1 1 d . . . . .
H2CA H 0.603054 0.119380 -0.163395 0.065 Uiso 1 1 calc R U . . .
H2CB H 0.820331 0.130337 -0.160084 0.065 Uiso 1 1 calc R U . . .
C3C C 0.6284(2) 0.17217(11) -0.03874(9) 0.0423(4) Uani 1 1 d . . . . .
C4C C 0.7398(2) 0.01575(11) -0.01244(9) 0.0419(4) Uani 1 1 d . . . . .
C5C C 0.8054(2) -0.05220(13) -0.03668(11) 0.0546(4) Uani 1 1 d . . . . .
H5C H 0.814643 -0.038979 -0.087539 0.065 Uiso 1 1 calc R U . . .
C6C C 0.8564(3) -0.13915(13) 0.01569(13) 0.0657(5) Uani 1 1 d . . . . .
H6C H 0.900001 -0.184287 -0.000468 0.079 Uiso 1 1 calc R U . . .
C7C C 0.8442(3) -0.16047(13) 0.09139(13) 0.0672(5) Uani 1 1 d . . . . .
H7C H 0.879599 -0.219305 0.125939 0.081 Uiso 1 1 calc R U . . .
C8C C 0.7791(3) -0.09392(12) 0.11517(11) 0.0573(5) Uani 1 1 d . . . . .
H8C H 0.770681 -0.108066 0.166200 0.069 Uiso 1 1 calc R U . . .
C9C C 0.7255(2) -0.00564(11) 0.06423(9) 0.0433(4) Uani 1 1 d . . . . .
C10C C 0.6533(2) 0.06369(12) 0.09133(9) 0.0468(4) Uani 1 1 d . . . . .
C11C C 0.5357(3) 0.22403(13) 0.06001(11) 0.0572(5) Uani 1 1 d . . . . .
H11E H 0.482491 0.199759 0.109477 0.069 Uiso 1 1 calc R U . . .
H11F H 0.433104 0.264545 0.025430 0.069 Uiso 1 1 calc R U . . .
C12C C 0.6910(3) 0.27520(13) 0.06109(10) 0.0594(5) Uani 1 1 d . . . . .
C13C C 0.6828(6) 0.36302(18) 0.01365(14) 0.1106(11) Uani 1 1 d . . . . .
H13C H 0.577717 0.392808 -0.019102 0.133 Uiso 1 1 calc R U . . .
C14C C 0.8296(9) 0.4077(3) 0.0141(2) 0.169(2) Uani 1 1 d . . . . .
H14C H 0.821911 0.467821 -0.018148 0.202 Uiso 1 1 calc R U . . .
C15C C 0.9857(7) 0.3654(4) 0.0609(3) 0.1483(19) Uani 1 1 d . . . . .
H15C H 1.085731 0.395839 0.059630 0.178 Uiso 1 1 calc R U . . .
C16C C 0.9946(4) 0.2785(3) 0.1094(2) 0.1081(10) Uani 1 1 d . . . . .
H16C H 1.099681 0.249324 0.142199 0.130 Uiso 1 1 calc R U . . .
C17C C 0.8467(3) 0.23368(17) 0.10972(15) 0.0779(6) Uani 1 1 d . . . . .
H17C H 0.852446 0.174308 0.143464 0.093 Uiso 1 1 calc R U . . .

loop_
_atom_site_aniso_label
_atom_site_aniso_U_11
_atom_site_aniso_U_22
_atom_site_aniso_U_33
_atom_site_aniso_U_23
_atom_site_aniso_U_13
_atom_site_aniso_U_12
O1A 0.1158(12) 0.0779(10) 0.0430(8) -0.0198(7) -0.0064(7) -0.0199(9)
N1A 0.0701(10) 0.0474(9) 0.0458(8) -0.0171(7) -0.0021(7) -0.0009(7)
N2A 0.0559(8) 0.0487(8) 0.0446(8) -0.0223(7) -0.0007(6) -0.0055(6)
N3A 0.0531(8) 0.0480(8) 0.0425(8) -0.0200(7) -0.0045(6) -0.0058(6)
C1A 0.0829(14) 0.0581(12) 0.0460(10) -0.0194(9) -0.0013(9) 0.0021(10)
C2A 0.0560(10) 0.0635(11) 0.0464(10) -0.0263(9) -0.0002(8) -0.0030(8)
C3A 0.0422(8) 0.0465(9) 0.0426(9) -0.0200(8) -0.0029(7) -0.0001(7)
C4A 0.0311(7) 0.0467(9) 0.0541(10) -0.0209(8) -0.0007(7) -0.0022(6)
C5A 0.0436(9) 0.0558(11) 0.0700(12) -0.0313(10) 0.0004(8) -0.0041(8)
C6A 0.0468(10) 0.0509(11) 0.0937(16) -0.0345(11) -0.0007(10) -0.0037(8)
C7A 0.0507(11) 0.0465(11) 0.0871(16) -0.0149(10) -0.0008(10) -0.0064(8)
C8A 0.0472(10) 0.0563(11) 0.0608(11) -0.0127(9) -0.0009(8) -0.0046(8)
C9A 0.0345(8) 0.0486(10) 0.0537(10) -0.0167(8) -0.0025(7) -0.0021(7)
C10A 0.0511(10) 0.0561(11) 0.0442(10) -0.0161(8) -0.0055(7) -0.0060(8)
C11A 0.0629(11) 0.0593(11) 0.0503(10) -0.0273(9) -0.0080(8) -0.0122(9)
C12A 0.0644(11) 0.0581(11) 0.0386(9) -0.0274(8) -0.0042(8) -0.0094(9)
C13A 0.0842(14) 0.0622(12) 0.0453(10) -0.0257(9) -0.0031(9) -0.0087(10)
C14A 0.1061(19) 0.0698(14) 0.0520(12) -0.0315(11) -0.0110(12) 0.0062(13)
C15A 0.0877(17) 0.0976(19) 0.0696(15) -0.0535(14) -0.0169(13) 0.0189(14)
C16A 0.0656(13) 0.119(2) 0.0767(15) -0.0644(16) 0.0066(11) -0.0174(13)
C17A 0.0719(13) 0.0726(13) 0.0616(12) -0.0388(11) 0.0022(10) -0.0171(11)
O1B 0.0844(10) 0.0945(11) 0.0628(9) -0.0505(8) 0.0187(7) -0.0292(8)
N1B 0.0812(11) 0.0471(9) 0.0581(10) -0.0186(8) -0.0127(8) -0.0145(8)
N2B 0.0485(8) 0.0440(8) 0.0446(8) -0.0215(6) 0.0011(6) -0.0105(6)
N3B 0.0402(7) 0.0485(8) 0.0582(9) -0.0298(7) 0.0029(6) -0.0091(6)
C1B 0.1050(17) 0.0604(12) 0.0522(11) -0.0196(10) -0.0067(11) -0.0243(12)
C2B 0.0601(11) 0.0561(11) 0.0462(10) -0.0247(8) -0.0018(8) -0.0123(8)
C3B 0.0391(8) 0.0446(9) 0.0533(10) -0.0238(8) -0.0027(7) -0.0097(7)
C4B 0.0280(7) 0.0444(9) 0.0482(9) -0.0181(7) -0.0010(6) -0.0071(6)
C5B 0.0480(9) 0.0468(10) 0.0594(11) -0.0233(9) -0.0014(8) -0.0083(7)
C6B 0.0552(11) 0.0433(10) 0.0745(13) -0.0170(9) -0.0029(9) -0.0074(8)
C7B 0.0564(11) 0.0555(12) 0.0636(13) -0.0047(10) -0.0009(9) -0.0102(9)
C8B 0.0477(10) 0.0728(13) 0.0490(10) -0.0197(9) 0.0008(8) -0.0122(9)
C9B 0.0321(8) 0.0553(10) 0.0469(9) -0.0214(8) 0.0015(6) -0.0103(7)
C10B 0.0379(8) 0.0689(12) 0.0552(11) -0.0354(10) 0.0085(7) -0.0165(8)
C11B 0.0455(10) 0.0574(11) 0.0863(14) -0.0445(10) 0.0018(9) -0.0037(8)
C12B 0.0463(9) 0.0393(8) 0.0569(10) -0.0270(8) 0.0018(7) -0.0015(7)
C13B 0.0645(11) 0.0514(10) 0.0476(10) -0.0230(8) -0.0004(8) -0.0110(8)
C14B 0.0682(12) 0.0587(11) 0.0577(11) -0.0261(9) 0.0122(9) -0.0211(9)
C15B 0.0544(10) 0.0500(10) 0.0678(12) -0.0270(9) -0.0015(9) -0.0138(8)
C16B 0.0809(13) 0.0666(12) 0.0546(11) -0.0319(10) -0.0016(10) -0.0233(10)
C17B 0.0735(13) 0.0638(12) 0.0576(11) -0.0343(10) 0.0189(9) -0.0257(10)
O1C 0.0891(10) 0.0781(9) 0.0395(7) -0.0207(7) 0.0104(6) -0.0205(8)
N1C 0.0687(10) 0.0511(9) 0.0451(8) -0.0156(7) -0.0080(7) -0.0062(7)
N2C 0.0548(8) 0.0504(8) 0.0356(7) -0.0183(6) -0.0003(6) -0.0102(6)
N3C 0.0457(7) 0.0515(8) 0.0393(7) -0.0216(6) 0.0019(6) -0.0098(6)
C1C 0.0823(14) 0.0656(13) 0.0409(10) -0.0138(9) -0.0058(9) -0.0105(10)
C2C 0.0606(11) 0.0684(12) 0.0356(9) -0.0207(8) 0.0004(7) -0.0178(9)
C3C 0.0392(8) 0.0506(10) 0.0387(9) -0.0189(8) -0.0029(6) -0.0091(7)
C4C 0.0344(8) 0.0487(9) 0.0466(9) -0.0205(8) -0.0004(6) -0.0144(7)
C5C 0.0501(10) 0.0619(12) 0.0618(11) -0.0325(10) 0.0050(8) -0.0175(8)
C6C 0.0568(11) 0.0552(12) 0.0945(16) -0.0391(12) 0.0025(10) -0.0122(9)
C7C 0.0626(12) 0.0454(11) 0.0849(16) -0.0160(10) -0.0064(10) -0.0121(9)
C8C 0.0544(10) 0.0557(11) 0.0544(11) -0.0107(9) -0.0021(8) -0.0195(9)
C9C 0.0368(8) 0.0488(9) 0.0446(9) -0.0159(8) 0.0006(6) -0.0162(7)
C10C 0.0436(9) 0.0577(10) 0.0399(9) -0.0177(8) 0.0027(7) -0.0168(7)
C11C 0.0568(11) 0.0658(12) 0.0542(11) -0.0332(9) 0.0060(8) -0.0026(9)
C12C 0.0814(14) 0.0617(12) 0.0497(10) -0.0368(9) 0.0205(10) -0.0188(10)
C13C 0.203(3) 0.0771(17) 0.0615(15) -0.0266(13) 0.0020(17) -0.053(2)
C14C 0.332(7) 0.130(3) 0.091(2) -0.052(2) 0.048(3) -0.153(4)
C15C 0.208(4) 0.194(4) 0.144(3) -0.135(4) 0.099(3) -0.150(4)
C16C 0.0846(17) 0.153(3) 0.153(3) -0.123(3) 0.0265(17) -0.0421(18)
C17C 0.0697(14) 0.0828(15) 0.1038(18) -0.0592(14) 0.0057(12) -0.0178(12)

loop_
_atom_type_symbol
_atom_type_description
_atom_type_scat_dispersion_real
_atom_type_scat_dispersion_imag
_atom_type_scat_source
C C 0.0033 0.0016 'International Tables Vol C Tables 4.2.6.8 and 6.1.1.4'
H H 0.0000 0.0000 'International Tables Vol C Tables 4.2.6.8 and 6.1.1.4'
N N 0.0061 0.0033 'International Tables Vol C Tables 4.2.6.8 and 6.1.1.4'
O O 0.0106 0.0060 'International Tables Vol C Tables 4.2.6.8 and 6.1.1.4'

loop_
_geom_angle_atom_site_label_1
_geom_angle_atom_site_label_2
_geom_angle_atom_site_label_3
_geom_angle
_geom_angle_site_symmetry_1
_geom_angle_site_symmetry_3
_geom_angle_publ_flag
C3A N1A C1A 105.80(15) . . ?
C3A N2A C4A 124.13(14) . . ?
C3A N2A C2A 108.13(14) . . ?
C4A N2A C2A 127.71(14) . . ?
C3A N3A C10A 123.09(14) . . ?
C3A N3A C11A 116.54(14) . . ?
C10A N3A C11A 120.23(15) . . ?
N1A C1A C2A 107.22(14) . . ?
N1A C1A H1AA 110.3 . . ?
C2A C1A H1AA 110.3 . . ?
N1A C1A H1AB 110.3 . . ?
C2A C1A H1AB 110.3 . . ?
H1AA C1A H1AB 108.5 . . ?
N2A C2A C1A 101.19(14) . . ?
N2A C2A H2AA 111.5 . . ?
C1A C2A H2AA 111.5 . . ?
N2A C2A H2AB 111.5 . . ?
C1A C2A H2AB 111.5 . . ?
H2AA C2A H2AB 109.3 . . ?
N1A C3A N2A 117.64(15) . . ?
N1A C3A N3A 124.62(15) . . ?
N2A C3A N3A 117.74(15) . . ?
N2A C4A C5A 121.77(16) . . ?
N2A C4A C9A 117.82(15) . . ?
C5A C4A C9A 120.41(16) . . ?
C6A C5A C4A 119.05(19) . . ?
C6A C5A H5A 120.5 . . ?
C4A C5A H5A 120.5 . . ?
C5A C6A C7A 121.24(19) . . ?
C5A C6A H6A 119.4 . . ?
C7A C6A H6A 119.4 . . ?
C8A C7A C6A 119.85(18) . . ?
C8A C7A H7A 120.1 . . ?
C6A C7A H7A 120.1 . . ?
C7A C8A C9A 120.48(19) . . ?
C7A C8A H8A 119.8 . . ?
C9A C8A H8A 119.8 . . ?
C4A C9A C8A 118.95(17) . . ?
C4A C9A C10A 120.74(15) . . ?
C8A C9A C10A 120.30(17) . . ?
O1A C10A N3A 120.24(17) . . ?
O1A C10A C9A 123.32(17) . . ?
N3A C10A C9A 116.44(15) . . ?
N3A C11A C12A 113.44(14) . . ?
N3A C11A H11A 108.9 . . ?
C12A C11A H11A 108.9 . . ?
N3A C11A H11B 108.9 . . ?
C12A C11A H11B 108.9 . . ?
H11A C11A H11B 107.7 . . ?
C13A C12A C17A 118.39(19) . . ?
C13A C12A C11A 120.18(18) . . ?
C17A C12A C11A 121.41(18) . . ?
C14A C13A C12A 121.5(2) . . ?
C14A C13A H13A 119.2 . . ?
C12A C13A H13A 119.2 . . ?
C15A C14A C13A 119.5(2) . . ?
C15A C14A H14A 120.2 . . ?
C13A C14A H14A 120.2 . . ?
C14A C15A C16A 120.7(2) . . ?
C14A C15A H15A 119.7 . . ?
C16A C15A H15A 119.7 . . ?
C15A C16A C17A 119.7(2) . . ?
C15A C16A H16A 120.1 . . ?
C17A C16A H16A 120.1 . . ?
C12A C17A C16A 120.2(2) . . ?
C12A C17A H17A 119.9 . . ?
C16A C17A H17A 119.9 . . ?
C3B N1B C1B 105.73(15) . . ?
C4B N2B C3B 124.51(14) . . ?
C4B N2B C2B 127.29(14) . . ?
C3B N2B C2B 107.82(13) . . ?
C3B N3B C10B 122.65(14) . . ?
C3B N3B C11B 117.86(15) . . ?
C10B N3B C11B 119.21(15) . . ?
N1B C1B C2B 107.94(15) . . ?
N1B C1B H1BA 110.1 . . ?
C2B C1B H1BA 110.1 . . ?
N1B C1B H1BB 110.1 . . ?
C2B C1B H1BB 110.1 . . ?
H1BA C1B H1BB 108.4 . . ?
N2B C2B C1B 101.21(14) . . ?
N2B C2B H2BA 111.5 . . ?
C1B C2B H2BA 111.5 . . ?
N2B C2B H2BB 111.5 . . ?
C1B C2B H2BB 111.5 . . ?
H2BA C2B H2BB 109.3 . . ?
N1B C3B N2B 117.24(16) . . ?
N1B C3B N3B 124.99(16) . . ?
N2B C3B N3B 117.77(14) . . ?
N2B C4B C5B 122.12(15) . . ?
N2B C4B C9B 117.85(15) . . ?
C5B C4B C9B 120.03(15) . . ?
C6B C5B C4B 119.66(18) . . ?
C6B C5B H5B 120.2 . . ?
C4B C5B H5B 120.2 . . ?
C5B C6B C7B 121.01(18) . . ?
C5B C6B H6B 119.5 . . ?
C7B C6B H6B 119.5 . . ?
C8B C7B C6B 119.54(18) . . ?
C8B C7B H7B 120.2 . . ?
C6B C7B H7B 120.2 . . ?
C7B C8B C9B 120.77(18) . . ?
C7B C8B H8B 119.6 . . ?
C9B C8B H8B 119.6 . . ?
C8B C9B C4B 118.97(17) . . ?
C8B C9B C10B 120.87(16) . . ?
C4B C9B C10B 120.06(15) . . ?
O1B C10B N3B 120.27(17) . . ?
O1B C10B C9B 122.79(17) . . ?
N3B C10B C9B 116.93(15) . . ?
N3B C11B C12B 113.99(14) . . ?
N3B C11B H11C 108.8 . . ?
C12B C11B H11C 108.8 . . ?
N3B C11B H11D 108.8 . . ?
C12B C11B H11D 108.8 . . ?
H11C C11B H11D 107.7 . . ?
C17B C12B C13B 118.34(16) . . ?
C17B C12B C11B 121.01(16) . . ?
C13B C12B C11B 120.63(16) . . ?
C14B C13B C12B 120.71(17) . . ?
C14B C13B H13B 119.6 . . ?
C12B C13B H13B 119.6 . . ?
C15B C14B C13B 120.42(18) . . ?
C15B C14B H14B 119.8 . . ?
C13B C14B H14B 119.8 . . ?
C16B C15B C14B 119.55(18) . . ?
C16B C15B H15B 120.2 . . ?
C14B C15B H15B 120.2 . . ?
C15B C16B C17B 120.30(18) . . ?
C15B C16B H16B 119.9 . . ?
C17B C16B H16B 119.9 . . ?
C12B C17B C16B 120.66(17) . . ?
C12B C17B H17B 119.7 . . ?
C16B C17B H17B 119.7 . . ?
C3C N1C C1C 105.67(15) . . ?
C4C N2C C3C 124.17(14) . . ?
C4C N2C C2C 127.73(14) . . ?
C3C N2C C2C 108.09(14) . . ?
C10C N3C C3C 122.83(14) . . ?
C10C N3C C11C 119.84(14) . . ?
C3C N3C C11C 117.33(14) . . ?
N1C C1C C2C 107.43(14) . . ?
N1C C1C H1CA 110.2 . . ?
C2C C1C H1CA 110.2 . . ?
N1C C1C H1CB 110.2 . . ?
C2C C1C H1CB 110.2 . . ?
H1CA C1C H1CB 108.5 . . ?
N2C C2C C1C 101.25(14) . . ?
N2C C2C H2CA 111.5 . . ?
C1C C2C H2CA 111.5 . . ?
N2C C2C H2CB 111.5 . . ?
C1C C2C H2CB 111.5 . . ?
H2CA C2C H2CB 109.3 . . ?
N1C C3C N2C 117.53(15) . . ?
N1C C3C N3C 124.49(15) . . ?
N2C C3C N3C 117.97(14) . . ?
N2C C4C C9C 117.75(15) . . ?
N2C C4C C5C 122.80(16) . . ?
C9C C4C C5C 119.45(16) . . ?
C6C C5C C4C 119.33(18) . . ?
C6C C5C H5C 120.3 . . ?
C4C C5C H5C 120.3 . . ?
C7C C6C C5C 121.45(19) . . ?
C7C C6C H6C 119.3 . . ?
C5C C6C H6C 119.3 . . ?
C8C C7C C6C 119.24(19) . . ?
C8C C7C H7C 120.4 . . ?
C6C C7C H7C 120.4 . . ?
C7C C8C C9C 121.08(19) . . ?
C7C C8C H8C 119.5 . . ?
C9C C8C H8C 119.5 . . ?
C8C C9C C4C 119.46(16) . . ?
C8C C9C C10C 119.79(16) . . ?
C4C C9C C10C 120.74(15) . . ?
O1C C10C N3C 120.54(16) . . ?
O1C C10C C9C 123.01(16) . . ?
N3C C10C C9C 116.45(14) . . ?
N3C C11C C12C 111.81(14) . . ?
N3C C11C H11E 109.3 . . ?
C12C C11C H11E 109.3 . . ?
N3C C11C H11F 109.3 . . ?
C12C C11C H11F 109.3 . . ?
H11E C11C H11F 107.9 . . ?
C13C C12C C17C 118.4(2) . . ?
C13C C12C C11C 121.2(2) . . ?
C17C C12C C11C 120.37(19) . . ?
C12C C13C C14C 120.2(3) . . ?
C12C C13C H13C 119.9 . . ?
C14C C13C H13C 119.9 . . ?
C15C C14C C13C 121.0(4) . . ?
C15C C14C H14C 119.5 . . ?
C13C C14C H14C 119.5 . . ?
C16C C15C C14C 119.6(3) . . ?
C16C C15C H15C 120.2 . . ?
C14C C15C H15C 120.2 . . ?
C15C C16C C17C 119.6(3) . . ?
C15C C16C H16C 120.2 . . ?
C17C C16C H16C 120.2 . . ?
C12C C17C C16C 121.2(3) . . ?
C12C C17C H17C 119.4 . . ?
C16C C17C H17C 119.4 . . ?

loop_
_geom_bond_atom_site_label_1
_geom_bond_atom_site_label_2
_geom_bond_distance
_geom_bond_site_symmetry_2
_geom_bond_publ_flag
O1A C10A 1.223(2) . ?
N1A C3A 1.271(2) . ?
N1A C1A 1.474(2) . ?
N2A C3A 1.373(2) . ?
N2A C4A 1.378(2) . ?
N2A C2A 1.456(2) . ?
N3A C3A 1.388(2) . ?
N3A C10A 1.388(2) . ?
N3A C11A 1.467(2) . ?
C1A C2A 1.543(3) . ?
C1A H1AA 0.9700 . ?
C1A H1AB 0.9700 . ?
C2A H2AA 0.9700 . ?
C2A H2AB 0.9700 . ?
C4A C5A 1.395(2) . ?
C4A C9A 1.395(2) . ?
C5A C6A 1.376(3) . ?
C5A H5A 0.9300 . ?
C6A C7A 1.380(3) . ?
C6A H6A 0.9300 . ?
C7A C8A 1.374(3) . ?
C7A H7A 0.9300 . ?
C8A C9A 1.397(3) . ?
C8A H8A 0.9300 . ?
C9A C10A 1.461(3) . ?
C11A C12A 1.506(3) . ?
C11A H11A 0.9700 . ?
C11A H11B 0.9700 . ?
C12A C13A 1.384(3) . ?
C12A C17A 1.385(3) . ?
C13A C14A 1.380(3) . ?
C13A H13A 0.9300 . ?
C14A C15A 1.363(4) . ?
C14A H14A 0.9300 . ?
C15A C16A 1.377(4) . ?
C15A H15A 0.9300 . ?
C16A C17A 1.396(3) . ?
C16A H16A 0.9300 . ?
C17A H17A 0.9300 . ?
O1B C10B 1.223(2) . ?
N1B C3B 1.271(2) . ?
N1B C1B 1.464(3) . ?
N2B C4B 1.367(2) . ?
N2B C3B 1.375(2) . ?
N2B C2B 1.458(2) . ?
N3B C3B 1.384(2) . ?
N3B C10B 1.387(2) . ?
N3B C11B 1.483(2) . ?
C1B C2B 1.526(3) . ?
C1B H1BA 0.9700 . ?
C1B H1BB 0.9700 . ?
C2B H2BA 0.9700 . ?
C2B H2BB 0.9700 . ?
C4B C5B 1.398(2) . ?
C4B C9B 1.398(2) . ?
C5B C6B 1.375(3) . ?
C5B H5B 0.9300 . ?
C6B C7B 1.383(3) . ?
C6B H6B 0.9300 . ?
C7B C8B 1.383(3) . ?
C7B H7B 0.9300 . ?
C8B C9B 1.395(2) . ?
C8B H8B 0.9300 . ?
C9B C10B 1.469(3) . ?
C11B C12B 1.507(2) . ?
C11B H11C 0.9700 . ?
C11B H11D 0.9700 . ?
C12B C17B 1.381(2) . ?
C12B C13B 1.384(2) . ?
C13B C14B 1.376(3) . ?
C13B H13B 0.9300 . ?
C14B C15B 1.374(3) . ?
C14B H14B 0.9300 . ?
C15B C16B 1.367(3) . ?
C15B H15B 0.9300 . ?
C16B C17B 1.385(3) . ?
C16B H16B 0.9300 . ?
C17B H17B 0.9300 . ?
O1C C10C 1.227(2) . ?
N1C C3C 1.273(2) . ?
N1C C1C 1.475(2) . ?
N2C C4C 1.371(2) . ?
N2C C3C 1.373(2) . ?
N2C C2C 1.458(2) . ?
N3C C10C 1.385(2) . ?
N3C C3C 1.390(2) . ?
N3C C11C 1.472(2) . ?
C1C C2C 1.537(3) . ?
C1C H1CA 0.9700 . ?
C1C H1CB 0.9700 . ?
C2C H2CA 0.9700 . ?
C2C H2CB 0.9700 . ?
C4C C9C 1.398(2) . ?
C4C C5C 1.399(2) . ?
C5C C6C 1.381(3) . ?
C5C H5C 0.9300 . ?
C6C C7C 1.379(3) . ?
C6C H6C 0.9300 . ?
C7C C8C 1.371(3) . ?
C7C H7C 0.9300 . ?
C8C C9C 1.390(2) . ?
C8C H8C 0.9300 . ?
C9C C10C 1.465(2) . ?
C11C C12C 1.503(3) . ?
C11C H11E 0.9700 . ?
C11C H11F 0.9700 . ?
C12C C13C 1.363(3) . ?
C12C C17C 1.374(3) . ?
C13C C14C 1.376(5) . ?
C13C H13C 0.9300 . ?
C14C C15C 1.360(6) . ?
C14C H14C 0.9300 . ?
C15C C16C 1.356(5) . ?
C15C H15C 0.9300 . ?
C16C C17C 1.380(3) . ?
C16C H16C 0.9300 . ?
C17C H17C 0.9300 . ?

loop_
_geom_torsion_atom_site_label_1
_geom_torsion_atom_site_label_2
_geom_torsion_atom_site_label_3
_geom_torsion_atom_site_label_4
_geom_torsion
_geom_torsion_site_symmetry_1
_geom_torsion_site_symmetry_2
_geom_torsion_site_symmetry_3
_geom_torsion_site_symmetry_4
_geom_torsion_publ_flag
C3A N1A C1A C2A 1.0(2) . . . . ?
C3A N2A C2A C1A 1.48(18) . . . . ?
C4A N2A C2A C1A 179.45(16) . . . . ?
N1A C1A C2A N2A -1.51(19) . . . . ?
C1A N1A C3A N2A 0.0(2) . . . . ?
C1A N1A C3A N3A -179.50(16) . . . . ?
C4A N2A C3A N1A -179.08(15) . . . . ?
C2A N2A C3A N1A -1.0(2) . . . . ?
C4A N2A C3A N3A 0.4(2) . . . . ?
C2A N2A C3A N3A 178.48(14) . . . . ?
C10A N3A C3A N1A 178.74(16) . . . . ?
C11A N3A C3A N1A 2.9(2) . . . . ?
C10A N3A C3A N2A -0.7(2) . . . . ?
C11A N3A C3A N2A -176.52(14) . . . . ?
C3A N2A C4A C5A 178.93(15) . . . . ?
C2A N2A C4A C5A 1.3(3) . . . . ?
C3A N2A C4A C9A -1.0(2) . . . . ?
C2A N2A C4A C9A -178.65(15) . . . . ?
N2A C4A C5A C6A 179.54(15) . . . . ?
C9A C4A C5A C6A -0.5(2) . . . . ?
C4A C5A C6A C7A -0.5(3) . . . . ?
C5A C6A C7A C8A 1.0(3) . . . . ?
C6A C7A C8A C9A -0.4(3) . . . . ?
N2A C4A C9A C8A -178.98(14) . . . . ?
C5A C4A C9A C8A 1.1(2) . . . . ?
N2A C4A C9A C10A 1.8(2) . . . . ?
C5A C4A C9A C10A -178.13(15) . . . . ?
C7A C8A C9A C4A -0.6(2) . . . . ?
C7A C8A C9A C10A 178.62(16) . . . . ?
C3A N3A C10A O1A -178.03(16) . . . . ?
C11A N3A C10A O1A -2.4(3) . . . . ?
C3A N3A C10A C9A 1.5(2) . . . . ?
C11A N3A C10A C9A 177.15(15) . . . . ?
C4A C9A C10A O1A 177.47(17) . . . . ?
C8A C9A C10A O1A -1.8(3) . . . . ?
C4A C9A C10A N3A -2.0(2) . . . . ?
C8A C9A C10A N3A 178.74(15) . . . . ?
C3A N3A C11A C12A -78.49(19) . . . . ?
C10A N3A C11A C12A 105.57(18) . . . . ?
N3A C11A C12A C13A 130.75(17) . . . . ?
N3A C11A C12A C17A -50.8(2) . . . . ?
C17A C12A C13A C14A 0.1(3) . . . . ?
C11A C12A C13A C14A 178.60(16) . . . . ?
C12A C13A C14A C15A 0.6(3) . . . . ?
C13A C14A C15A C16A -0.7(3) . . . . ?
C14A C15A C16A C17A 0.1(3) . . . . ?
C13A C12A C17A C16A -0.8(3) . . . . ?
C11A C12A C17A C16A -179.22(17) . . . . ?
C15A C16A C17A C12A 0.7(3) . . . . ?
C3B N1B C1B C2B 0.5(2) . . . . ?
C4B N2B C2B C1B -174.98(16) . . . . ?
C3B N2B C2B C1B -1.89(18) . . . . ?
N1B C1B C2B N2B 0.9(2) . . . . ?
C1B N1B C3B N2B -2.0(2) . . . . ?
C1B N1B C3B N3B 177.54(16) . . . . ?
C4B N2B C3B N1B 175.96(15) . . . . ?
C2B N2B C3B N1B 2.6(2) . . . . ?
C4B N2B C3B N3B -3.6(2) . . . . ?
C2B N2B C3B N3B -176.92(13) . . . . ?
C10B N3B C3B N1B 179.38(16) . . . . ?
C11B N3B C3B N1B -6.7(2) . . . . ?
C10B N3B C3B N2B -1.1(2) . . . . ?
C11B N3B C3B N2B 172.84(13) . . . . ?
C3B N2B C4B C5B -174.65(15) . . . . ?
C2B N2B C4B C5B -2.6(2) . . . . ?
C3B N2B C4B C9B 5.5(2) . . . . ?
C2B N2B C4B C9B 177.47(15) . . . . ?
N2B C4B C5B C6B 179.58(15) . . . . ?
C9B C4B C5B C6B -0.5(2) . . . . ?
C4B C5B C6B C7B 0.3(3) . . . . ?
C5B C6B C7B C8B -0.3(3) . . . . ?
C6B C7B C8B C9B 0.5(3) . . . . ?
C7B C8B C9B C4B -0.8(2) . . . . ?
C7B C8B C9B C10B -177.32(16) . . . . ?
N2B C4B C9B C8B -179.34(14) . . . . ?
C5B C4B C9B C8B 0.8(2) . . . . ?
N2B C4B C9B C10B -2.8(2) . . . . ?
C5B C4B C9B C10B 177.34(14) . . . . ?
C3B N3B C10B O1B -178.12(15) . . . . ?
C11B N3B C10B O1B 8.0(2) . . . . ?
C3B N3B C10B C9B 3.4(2) . . . . ?
C11B N3B C10B C9B -170.47(14) . . . . ?
C8B C9B C10B O1B -3.3(2) . . . . ?
C4B C9B C10B O1B -179.84(15) . . . . ?
C8B C9B C10B N3B 175.09(14) . . . . ?
C4B C9B C10B N3B -1.4(2) . . . . ?
C3B N3B C11B C12B 96.35(18) . . . . ?
C10B N3B C11B C12B -89.49(19) . . . . ?
N3B C11B C12B C17B 101.3(2) . . . . ?
N3B C11B C12B C13B -80.0(2) . . . . ?
C17B C12B C13B C14B -1.7(3) . . . . ?
C11B C12B C13B C14B 179.64(16) . . . . ?
C12B C13B C14B C15B 0.7(3) . . . . ?
C13B C14B C15B C16B 0.4(3) . . . . ?
C14B C15B C16B C17B -0.5(3) . . . . ?
C13B C12B C17B C16B 1.5(3) . . . . ?
C11B C12B C17B C16B -179.78(17) . . . . ?
C15B C16B C17B C12B -0.5(3) . . . . ?
C3C N1C C1C C2C 0.5(2) . . . . ?
C4C N2C C2C C1C -177.60(15) . . . . ?
C3C N2C C2C C1C 1.35(18) . . . . ?
N1C C1C C2C N2C -1.10(19) . . . . ?
C1C N1C C3C N2C 0.5(2) . . . . ?
C1C N1C C3C N3C -178.81(15) . . . . ?
C4C N2C C3C N1C 177.72(15) . . . . ?
C2C N2C C3C N1C -1.3(2) . . . . ?
C4C N2C C3C N3C -2.9(2) . . . . ?
C2C N2C C3C N3C 178.07(13) . . . . ?
C10C N3C C3C N1C -178.72(15) . . . . ?
C11C N3C C3C N1C 1.8(2) . . . . ?
C10C N3C C3C N2C 2.0(2) . . . . ?
C11C N3C C3C N2C -177.46(14) . . . . ?
C3C N2C C4C C9C 1.0(2) . . . . ?
C2C N2C C4C C9C 179.83(15) . . . . ?
C3C N2C C4C C5C -178.48(15) . . . . ?
C2C N2C C4C C5C 0.3(2) . . . . ?
N2C C4C C5C C6C 179.01(15) . . . . ?
C9C C4C C5C C6C -0.5(2) . . . . ?
C4C C5C C6C C7C 0.0(3) . . . . ?
C5C C6C C7C C8C 0.3(3) . . . . ?
C6C C7C C8C C9C 0.0(3) . . . . ?
C7C C8C C9C C4C -0.6(2) . . . . ?
C7C C8C C9C C10C 178.91(16) . . . . ?
N2C C4C C9C C8C -178.74(14) . . . . ?
C5C C4C C9C C8C 0.8(2) . . . . ?
N2C C4C C9C C10C 1.8(2) . . . . ?
C5C C4C C9C C10C -178.66(14) . . . . ?
C3C N3C C10C O1C -179.77(15) . . . . ?
C11C N3C C10C O1C -0.3(2) . . . . ?
C3C N3C C10C C9C 0.6(2) . . . . ?
C11C N3C C10C C9C -179.92(14) . . . . ?
C8C C9C C10C O1C -1.6(2) . . . . ?
C4C C9C C10C O1C 177.84(15) . . . . ?
C8C C9C C10C N3C 177.96(14) . . . . ?
C4C C9C C10C N3C -2.6(2) . . . . ?
C10C N3C C11C C12C 99.86(18) . . . . ?
C3C N3C C11C C12C -80.68(19) . . . . ?
N3C C11C C12C C13C 115.8(2) . . . . ?
N3C C11C C12C C17C -63.3(2) . . . . ?
C17C C12C C13C C14C 1.2(4) . . . . ?
C11C C12C C13C C14C -178.0(3) . . . . ?
C12C C13C C14C C15C 0.7(6) . . . . ?
C13C C14C C15C C16C -1.9(6) . . . . ?
C14C C15C C16C C17C 1.1(5) . . . . ?
C13C C12C C17C C16C -1.9(3) . . . . ?
C11C C12C C17C C16C 177.27(19) . . . . ?
C15C C16C C17C C12C 0.8(4) . . . . ?
